data_4132334
loop_
_publ_author_name
'Lassalle, S\'ebastien'
'Jabbour, Ribal'
'Schiltz, Pauline'
'Berruyer, Pierrick'
'Todorova, Tanya K.'
'Veyre, Laurent'
'Gajan, David'
'Lesage, Anne'
'Thieuleux, Chlo\'e'
'Camp, Cl\'ement'

_publ_section_title
;
 Metal-Metal Synergy in Well-Defined Surface Tantalum-Iridium
 Heterobimetallic Catalysts for H/D Exchange Reactions.
;
_journal_name_full 'Journal of the American Chemical Society'
_journal_paper_doi 10.1021/jacs.9b08311
_journal_year 2019
_chemical_formula_moiety 'C25 H48 Ir Ta'
_chemical_formula_sum 'C25 H48 Ir Ta'
_chemical_formula_weight 721.82
_space_group_IT_number 14
_space_group_name_Hall '-P 2yn'
_space_group_name_H-M_alt 'P 1 21/n 1'
_symmetry_cell_setting monoclinic
_symmetry_space_group_name_Hall '-P 2yn'
_symmetry_space_group_name_H-M 'P 1 21/n 1'
_atom_sites_solution_hydrogens difmap
_atom_sites_solution_primary direct
_cell_angle_alpha 90
_cell_angle_beta 92.512(9)
_cell_angle_gamma 90
_cell_formula_units_Z 4
_cell_length_a 10.6696(10)
_cell_length_b 16.3169(16)
_cell_length_c 16.1767(15)
_cell_measurement_reflns_used 8822
_cell_measurement_temperature 150.01(10)
_cell_measurement_theta_max 29.3410
_cell_measurement_theta_min 4.0190
_cell_volume 2813.6(5)
_computing_cell_refinement 'CrysAlisPro 1.171.38.43 (Rigaku OD, 2015)'
_computing_data_collection 'CrysAlisPro 1.171.38.43 (Rigaku OD, 2015)'
_computing_data_reduction 'CrysAlisPro 1.171.38.43 (Rigaku OD, 2015)'
_computing_molecular_graphics 'CAMERON (Watkin et al., 1996)'
_computing_publication_material 'CRYSTALS (Betteridge et al., 2003)'
_computing_structure_refinement 'CRYSTALS (Betteridge et al., 2003)'
_computing_structure_solution 'SIR97 (Altomare et al., 1999)'
_diffrn_ambient_environment N~2~
_diffrn_ambient_temperature 150.01(10)
_diffrn_detector 'CCD plate'
_diffrn_detector_area_resol_mean 10.4685
_diffrn_detector_type Atlas
_diffrn_measured_fraction_theta_full 0.9982
_diffrn_measured_fraction_theta_max 0.8849
_diffrn_measurement_device 'four-circle diffractometer'
_diffrn_measurement_device_type 'Xcalibur, Atlas, Gemini ultra'
_diffrn_measurement_method \w
_diffrn_radiation_monochromator graphite
_diffrn_radiation_probe x-ray
_diffrn_radiation_type 'Mo K\a'
_diffrn_radiation_wavelength 0.71073
_diffrn_reflns_av_R_equivalents 0.081
_diffrn_reflns_limit_h_max 14
_diffrn_reflns_limit_h_min -14
_diffrn_reflns_limit_k_max 21
_diffrn_reflns_limit_k_min -22
_diffrn_reflns_limit_l_max 22
_diffrn_reflns_limit_l_min -22
_diffrn_reflns_number 30657
_diffrn_reflns_theta_full 26.3154
_diffrn_reflns_theta_max 29.5231
_diffrn_reflns_theta_min 2.7968
_diffrn_source 'fine-focus sealed X-ray tube'
_diffrn_source_type 'Enhance (Mo) X-ray Source'
_diffrn_standards_number 0
_exptl_absorpt_coefficient_mu 8.618
_exptl_absorpt_correction_T_max 0.455
_exptl_absorpt_correction_T_min 0.144
_exptl_absorpt_correction_type analytical
_exptl_absorpt_process_details
;
CrysAlisPro 1.171.38.43 (Rigaku Oxford Diffraction, 2015)
Analytical numeric absorption correction using a multifaceted crystal
			model based on expressions derived by R.C. Clark & J.S. Reid.
(Clark, R. C. & Reid, J. S. (1995). Acta Cryst. A51, 887-897)
Empirical absorption correction using spherical harmonics,
 implemented in SCALE3 ABSPACK scaling algorithm.
;
_exptl_crystal_colour orange
_exptl_crystal_density_diffrn 1.704
_exptl_crystal_density_method 'not measured'
_exptl_crystal_description needle
_exptl_crystal_F_000 1392.000
_exptl_crystal_size_max 0.503
_exptl_crystal_size_mid 0.152
_exptl_crystal_size_min 0.107
_refine_diff_density_max 4.06
_refine_diff_density_min -4.74
_refine_ls_extinction_method None
_refine_ls_goodness_of_fit_ref 0.9892
_refine_ls_hydrogen_treatment constr
_refine_ls_matrix_type full
_refine_ls_number_parameters 300
_refine_ls_number_reflns 6932
_refine_ls_number_restraints 108
_refine_ls_R_factor_all 0.0741
_refine_ls_R_factor_gt 0.0513
_refine_ls_shift/su_max 0.0013459
_refine_ls_shift/su_mean 0.0000363
_refine_ls_structure_factor_coef Fsqd
_refine_ls_weighting_details
;
 Method, part 1, Chebychev polynomial, (Watkin, 1994, Prince, 1982) 
 [weight] = 1.0/[A~0~*T~0~(x)+A~1~*T~1~(x) ... +A~n-1~]*T~n-1~(x)] 
 where A~i~ are the Chebychev coefficients listed below and x= Fcalc/Fmax 
 Method = Robust Weighting (Prince, 1982) 
 W = [weight] * [1-(deltaF/6*sigmaF)^2^]^2^ 
 A~i~ are: 
 0.234E+04 0.351E+04 0.225E+04 954. 245. 
;
_refine_ls_weighting_scheme calc
_refine_ls_wR_factor_all 0.1541
_refine_ls_wR_factor_gt 0.1098
_refine_ls_wR_factor_ref 0.1541
_reflns_limit_h_max 14
_reflns_limit_h_min -14
_reflns_limit_k_max 22
_reflns_limit_k_min 0
_reflns_limit_l_max 22
_reflns_limit_l_min 0
_reflns_number_gt 5282
_reflns_number_total 6949
_reflns_threshold_expression I>2.0\s(I)
_oxford_diffrn_Wilson_B_factor 2.67
_oxford_diffrn_Wilson_scale 2.91
_oxford_refine_ls_r_factor_ref 0.0741
_oxford_refine_ls_scale 1.648(9)
_oxford_reflns_number_all 6932
_oxford_reflns_threshold_expression_ref I>-10.0\s(I)
_cod_data_source_file ja9b08311_si_002.cif
_cod_data_source_block I
_cod_original_sg_symbol_H-M 'P 1 21/n 1 '
_cod_database_code 4132334
_oxdiff_exptl_absorpt_empirical_full_min 0.624
_oxdiff_exptl_absorpt_empirical_full_max 5.938
_oxdiff_exptl_absorpt_empirical_details
;
Empirical correction (ABSPACK) includes:
- Absorption correction using spherical harmonics
- Frame scaling
;

loop_
_symmetry_equiv_pos_as_xyz
x,y,z
-x,-y,-z
-x+1/2,y+1/2,-z+1/2
x+1/2,-y+1/2,z+1/2

loop_
_atom_site_label
_atom_site_type_symbol
_atom_site_fract_x
_atom_site_fract_y
_atom_site_fract_z
_atom_site_U_iso_or_equiv
_atom_site_occupancy
_atom_site_adp_type
_atom_site_refinement_flags_posn
_atom_site_refinement_flags_adp
_atom_site_refinement_flags_occupancy
_atom_site_disorder_assembly
_atom_site_disorder_group
Ir1 Ir 1.01089(5) 0.61781(3) 0.80993(3) 0.0369 1.0000 Uani . . . . .
Ta2 Ta 0.85050(4) 0.69977(3) 0.74868(3) 0.0279 1.0000 Uani . . . . .
C3 C 0.9221(13) 0.8029(8) 0.6874(8) 0.0489 1.0000 Uani D . . . .
C4 C 0.9981(11) 0.8788(7) 0.7199(7) 0.0514 1.0000 Uani D U . . .
C5 C 1.044(6) 0.864(3) 0.8107(19) 0.0545 0.235(17) Uani D U P 2 2
C6 C 1.1368(14) 0.8520(12) 0.7305(14) 0.0585 0.765(17) Uani D U P 2 1
C7 C 0.904(3) 0.949(2) 0.734(4) 0.0597 0.235(17) Uani D U P 2 2
C8 C 0.957(2) 0.9035(12) 0.8060(11) 0.0589 0.765(17) Uani D U P 2 1
C9 C 0.990(2) 0.9491(10) 0.6571(12) 0.0567 0.765(17) Uani D U P 2 1
C10 C 1.067(5) 0.917(3) 0.6475(18) 0.0503 0.235(17) Uani D U P 2 2
C11 C 0.7125(11) 0.7401(9) 0.8304(7) 0.0390 1.0000 Uani . . . . .
C12 C 0.6843(12) 0.7292(9) 0.9223(7) 0.0398 1.0000 Uani . . . . .
C13 C 0.7961(14) 0.7547(10) 0.9774(8) 0.0519 1.0000 Uani . . . . .
C14 C 0.5705(13) 0.7808(11) 0.9447(8) 0.0551 1.0000 Uani . . . . .
C15 C 0.6523(16) 0.6383(11) 0.9368(11) 0.0649 1.0000 Uani . . . . .
C16 C 0.7624(15) 0.6225(8) 0.6569(8) 0.0611 1.0000 Uani D . . . .
C17 C 0.6747(12) 0.6470(8) 0.5818(7) 0.0588 1.0000 Uani D U . . .
C18 C 0.541(2) 0.652(3) 0.6142(19) 0.0650 0.326(19) Uani D U P 1 2
C19 C 0.589(2) 0.5767(14) 0.5533(14) 0.0657 0.674(19) Uani D U P 1 1
C20 C 0.657(5) 0.5708(17) 0.525(2) 0.0620 0.326(19) Uani D U P 1 2
C21 C 0.601(2) 0.7272(13) 0.6008(13) 0.0655 0.674(19) Uani D U P 1 1
C22 C 0.723(4) 0.725(3) 0.540(3) 0.0654 0.326(19) Uani D U P 1 2
C23 C 0.7574(19) 0.6725(16) 0.5103(10) 0.0591 0.674(19) Uani D U P 1 1
C24 C 1.0818(13) 0.4977(9) 0.7641(9) 0.0464 1.0000 Uani . . . . .
C25 C 1.1479(13) 0.5617(9) 0.7291(8) 0.0440 1.0000 Uani . . . . .
C26 C 1.2162(12) 0.6027(8) 0.7950(9) 0.0412 1.0000 Uani . . . . .
C27 C 1.1962(13) 0.5589(9) 0.8696(7) 0.0444 1.0000 Uani . . . . .
C28 C 1.1136(14) 0.4958(10) 0.8515(10) 0.0518 1.0000 Uani . . . . .
C29 C 1.0682(17) 0.4323(12) 0.9124(13) 0.0793 1.0000 Uani . . . . .
C30 C 1.2620(18) 0.5799(13) 0.9534(10) 0.0743 1.0000 Uani . . . . .
C31 C 1.3136(16) 0.6699(11) 0.7858(14) 0.0756 1.0000 Uani . . . . .
C32 C 1.1619(19) 0.5800(14) 0.6381(9) 0.0756 1.0000 Uani . . . . .
C33 C 1.0068(19) 0.4334(12) 0.7176(14) 0.0834 1.0000 Uani . . . . .
H31 H 0.9761 0.7790 0.6467 0.0590 1.0000 Uiso R . . . .
H32 H 0.8484 0.8265 0.6588 0.0591 1.0000 Uiso R . . . .
H51 H 0.9787 0.8390 0.8406 0.0820 0.235(17) Uiso R . P 2 2
H52 H 1.1166 0.8294 0.8120 0.0820 0.235(17) Uiso R . P 2 2
H53 H 1.0661 0.9162 0.8358 0.0820 0.235(17) Uiso R . P 2 2
H61 H 1.1863 0.8967 0.7530 0.0890 0.765(17) Uiso R . P 2 1
H62 H 1.1435 0.8059 0.7674 0.0890 0.765(17) Uiso R . P 2 1
H63 H 1.1669 0.8368 0.6774 0.0890 0.765(17) Uiso R . P 2 1
H91 H 1.0479 0.9916 0.6739 0.0860 0.765(17) Uiso R . P 2 1
H92 H 0.9057 0.9709 0.6547 0.0860 0.765(17) Uiso R . P 2 1
H93 H 1.0098 0.9289 0.6033 0.0859 0.765(17) Uiso R . P 2 1
H101 H 1.0901 0.9762 0.6640 0.0750 0.235(17) Uiso R . P 2 2
H102 H 1.1456 0.8828 0.6390 0.0750 0.235(17) Uiso R . P 2 2
H103 H 1.0071 0.9160 0.5964 0.0750 0.235(17) Uiso R . P 2 2
H111 H 0.7167 0.7992 0.8250 0.0471 1.0000 Uiso R . . . .
H112 H 0.6359 0.7205 0.8026 0.0471 1.0000 Uiso R . . . .
H131 H 0.7766 0.7477 1.0344 0.0780 1.0000 Uiso R . . . .
H132 H 0.8160 0.8113 0.9673 0.0780 1.0000 Uiso R . . . .
H133 H 0.8670 0.7209 0.9654 0.0780 1.0000 Uiso R . . . .
H141 H 0.5462 0.7665 0.9993 0.0830 1.0000 Uiso R . . . .
H142 H 0.5922 0.8381 0.9433 0.0830 1.0000 Uiso R . . . .
H143 H 0.5020 0.7705 0.9055 0.0830 1.0000 Uiso R . . . .
H151 H 0.6325 0.6304 0.9936 0.0980 1.0000 Uiso R . . . .
H152 H 0.7230 0.6047 0.9243 0.0980 1.0000 Uiso R . . . .
H153 H 0.5814 0.6228 0.9015 0.0980 1.0000 Uiso R . . . .
H161 H 0.8303 0.5920 0.6332 0.0730 1.0000 Uiso R . . . .
H162 H 0.7114 0.5855 0.6883 0.0731 1.0000 Uiso R . . . .
H191 H 0.5402 0.5935 0.5049 0.0970 0.674(19) Uiso R . P 1 1
H192 H 0.5339 0.5629 0.5967 0.0970 0.674(19) Uiso R . P 1 1
H193 H 0.6392 0.5296 0.5402 0.0970 0.674(19) Uiso R . P 1 1
H201 H 0.5728 0.5706 0.5005 0.0910 0.326(19) Uiso R . P 1 2
H202 H 0.7163 0.5730 0.4818 0.0910 0.326(19) Uiso R . P 1 2
H203 H 0.6706 0.5217 0.5571 0.0910 0.326(19) Uiso R . P 1 2
H211 H 0.5459 0.7409 0.5541 0.0970 0.674(19) Uiso R . P 1 1
H212 H 0.6583 0.7716 0.6116 0.0970 0.674(19) Uiso R . P 1 1
H213 H 0.5518 0.7185 0.6486 0.0970 0.674(19) Uiso R . P 1 1
H221 H 0.7819 0.7103 0.4990 0.0970 0.326(19) Uiso R . P 1 2
H222 H 0.6525 0.7526 0.5130 0.0970 0.326(19) Uiso R . P 1 2
H223 H 0.7622 0.7600 0.5806 0.0970 0.326(19) Uiso R . P 1 2
H231 H 0.7059 0.6979 0.4673 0.0860 0.674(19) Uiso R . P 1 1
H232 H 0.8205 0.7104 0.5305 0.0860 0.674(19) Uiso R . P 1 1
H233 H 0.7971 0.6247 0.4887 0.0860 0.674(19) Uiso R . P 1 1
H291 H 1.0739 0.4542 0.9676 0.1190 1.0000 Uiso R . . . .
H292 H 1.1191 0.3840 0.9097 0.1190 1.0000 Uiso R . . . .
H293 H 0.9825 0.4185 0.8980 0.1190 1.0000 Uiso R . . . .
H301 H 1.2186 0.5534 0.9968 0.1110 1.0000 Uiso R . . . .
H302 H 1.3474 0.5610 0.9542 0.1110 1.0000 Uiso R . . . .
H303 H 1.2607 0.6382 0.9618 0.1110 1.0000 Uiso R . . . .
H311 H 1.3951 0.6455 0.7817 0.1130 1.0000 Uiso R . . . .
H312 H 1.3137 0.7054 0.8332 0.1130 1.0000 Uiso R . . . .
H313 H 1.2930 0.7011 0.7366 0.1130 1.0000 Uiso R . . . .
H321 H 1.2368 0.5543 0.6196 0.1130 1.0000 Uiso R . . . .
H322 H 1.1674 0.6381 0.6301 0.1130 1.0000 Uiso R . . . .
H323 H 1.0905 0.5590 0.6068 0.1130 1.0000 Uiso R . . . .
H331 H 1.0615 0.3904 0.7009 0.1250 1.0000 Uiso R . . . .
H332 H 0.9451 0.4113 0.7529 0.1250 1.0000 Uiso R . . . .
H333 H 0.9657 0.4574 0.6694 0.1250 1.0000 Uiso R . . . .
H81 H 1.0103 0.9469 0.8271 0.0880 0.765(17) Uiso R . P 2 1
H82 H 0.9626 0.8570 0.8427 0.0880 0.765(17) Uiso R . P 2 1
H83 H 0.8711 0.9225 0.8020 0.0880 0.765(17) Uiso R . P 2 1
H181 H 0.4802 0.6425 0.5695 0.0970 0.326(19) Uiso R . P 1 2
H182 H 0.5275 0.7057 0.6371 0.0970 0.326(19) Uiso R . P 1 2
H183 H 0.5314 0.6116 0.6564 0.0970 0.326(19) Uiso R . P 1 2
H71 H 0.9221 0.9958 0.7005 0.0900 0.235(17) Uiso R . P 2 2
H72 H 0.9090 0.9642 0.7915 0.0900 0.235(17) Uiso R . P 2 2
H73 H 0.8201 0.9299 0.7197 0.0899 0.235(17) Uiso R . P 2 2

loop_
_atom_site_aniso_label
_atom_site_aniso_U_11
_atom_site_aniso_U_22
_atom_site_aniso_U_33
_atom_site_aniso_U_23
_atom_site_aniso_U_13
_atom_site_aniso_U_12
Ir1 0.0397(3) 0.0395(3) 0.0304(2) 0.00176(18) -0.00851(18) 0.01263(19)
Ta2 0.0301(2) 0.0278(2) 0.0254(2) 0.00360(16) -0.00564(16) 0.00161(16)
C3 0.065(9) 0.044(7) 0.036(6) 0.017(6) -0.009(6) -0.019(7)
C4 0.052(6) 0.047(6) 0.055(6) -0.001(5) -0.001(5) -0.008(5)
C5 0.053(11) 0.051(11) 0.058(11) -0.005(10) -0.003(10) -0.008(10)
C6 0.046(8) 0.059(8) 0.070(9) 0.010(8) -0.004(7) -0.007(7)
C7 0.064(11) 0.054(11) 0.061(11) -0.001(11) 0.000(11) -0.001(10)
C8 0.067(9) 0.049(8) 0.061(8) -0.009(7) 0.000(8) -0.012(7)
C9 0.057(8) 0.050(8) 0.062(9) 0.008(7) -0.005(7) -0.007(7)
C10 0.050(11) 0.044(11) 0.056(11) 0.004(10) 0.002(10) -0.004(10)
C11 0.026(5) 0.059(8) 0.031(6) 0.005(5) -0.005(4) 0.011(5)
C12 0.036(6) 0.057(8) 0.026(5) 0.011(5) -0.003(4) 0.000(6)
C13 0.049(8) 0.072(10) 0.033(6) 0.002(7) -0.010(6) 0.010(7)
C14 0.042(7) 0.089(12) 0.034(6) -0.002(7) 0.001(5) 0.009(7)
C15 0.053(9) 0.076(12) 0.067(10) 0.015(9) 0.012(8) -0.004(8)
C16 0.093(12) 0.042(7) 0.045(8) -0.001(6) -0.041(8) -0.003(8)
C17 0.068(7) 0.070(7) 0.037(5) 0.004(5) -0.008(5) -0.025(6)
C18 0.074(11) 0.073(12) 0.048(10) 0.005(10) 0.001(10) -0.023(11)
C19 0.073(10) 0.075(10) 0.048(9) 0.008(8) -0.008(8) -0.042(9)
C20 0.070(12) 0.075(11) 0.040(10) 0.006(10) -0.006(10) -0.026(11)
C21 0.069(10) 0.077(10) 0.048(8) 0.003(8) -0.019(8) -0.013(9)
C22 0.078(12) 0.075(11) 0.043(10) 0.007(10) -0.007(10) -0.017(11)
C23 0.073(10) 0.071(10) 0.033(7) -0.002(8) -0.003(7) -0.028(9)
C24 0.050(7) 0.045(7) 0.043(7) -0.006(6) -0.010(6) 0.008(6)
C25 0.050(7) 0.044(7) 0.038(6) 0.000(5) -0.009(5) 0.013(6)
C26 0.036(6) 0.037(6) 0.050(7) -0.001(5) -0.008(5) 0.008(5)
C27 0.056(8) 0.057(8) 0.019(5) -0.013(5) -0.014(5) 0.035(7)
C28 0.045(7) 0.051(8) 0.059(9) 0.006(7) -0.005(6) 0.017(6)
C29 0.060(10) 0.081(13) 0.097(15) 0.039(11) 0.000(10) 0.028(9)
C30 0.080(12) 0.100(15) 0.041(8) -0.016(9) -0.021(8) 0.028(11)
C31 0.052(9) 0.054(10) 0.121(17) 0.023(10) -0.009(10) -0.005(8)
C32 0.090(13) 0.101(15) 0.036(8) 0.003(9) 0.008(8) 0.033(12)
C33 0.075(12) 0.059(11) 0.113(17) -0.023(11) -0.034(12) 0.007(9)

loop_
_atom_type_symbol
_atom_type_scat_dispersion_real
_atom_type_scat_dispersion_imag
_atom_type_scat_Cromer_Mann_a1
_atom_type_scat_Cromer_Mann_b1
_atom_type_scat_Cromer_Mann_a2
_atom_type_scat_Cromer_Mann_b2
_atom_type_scat_Cromer_Mann_a3
_atom_type_scat_Cromer_Mann_b3
_atom_type_scat_Cromer_Mann_a4
_atom_type_scat_Cromer_Mann_b4
_atom_type_scat_Cromer_Mann_c
_atom_type_scat_source
C 0.0033 0.0016 2.3100 20.8439 1.0200 10.2075 1.5886 0.5687 0.8650 51.6512 0.2156 'International Tables Vol C 4.2.6.8 and 6.1.1.4'
H 0.0000 0.0000 0.4930 10.5109 0.3229 26.1257 0.1402 3.1424 0.0408 57.7998 0.0030 'International Tables Vol C 4.2.6.8 and 6.1.1.4'
N 0.0061 0.0033 12.2126 0.0057 3.1322 9.8933 2.0125 28.9975 1.1663 0.5826 -11.5290 'International Tables Vol C 4.2.6.8 and 6.1.1.4'
O 0.0106 0.0060 3.0485 13.2771 2.2868 5.7011 1.5463 0.3239 0.8670 32.9089 0.2508 'International Tables Vol C 4.2.6.8 and 6.1.1.4'
P 0.1023 0.0942 6.4345 1.9067 4.1791 27.1570 1.7800 0.5260 1.4908 68.1645 1.1149 'International Tables Vol C 4.2.6.8 and 6.1.1.4'
Ta -0.7052 6.5227 29.2024 1.7733 15.2293 9.3705 14.5135 0.2960 4.7649 63.3644 9.2435 'International Tables Vol C 4.2.6.8 and 6.1.1.4'
Ir -1.4442 7.9887 27.3049 1.5928 16.7296 8.8655 15.6115 0.4179 5.8338 45.0011 11.4722 'International Tables Vol C 4.2.6.8 and 6.1.1.4'

loop_
_geom_angle_atom_site_label_1
_geom_angle_atom_site_label_2
_geom_angle_atom_site_label_3
_geom_angle
_geom_angle_publ_flag
Ta2 Ir1 C24 127.4(3) yes
Ta2 Ir1 C25 118.4(3) yes
C24 Ir1 C25 36.6(5) yes
Ta2 Ir1 C26 135.8(3) yes
C24 Ir1 C26 61.2(5) yes
C25 Ir1 C26 37.7(5) yes
Ta2 Ir1 C27 168.8(4) yes
C24 Ir1 C27 59.4(5) yes
C25 Ir1 C27 60.6(4) yes
C26 Ir1 C27 36.0(5) yes
Ta2 Ir1 C28 156.9(4) yes
C24 Ir1 C28 36.4(5) yes
C25 Ir1 C28 60.4(5) yes
C26 Ir1 C28 59.3(5) yes
C27 Ir1 C28 33.9(5) yes
Ir1 Ta2 C3 112.3(4) yes
Ir1 Ta2 C11 115.1(3) yes
C3 Ta2 C11 108.6(6) yes
Ir1 Ta2 C16 104.3(4) yes
C3 Ta2 C16 107.5(5) yes
C11 Ta2 C16 108.6(6) yes
Ta2 C3 C4 131.9(7) yes
Ta2 C3 H31 103.6 no
C4 C3 H31 103.3 no
Ta2 C3 H32 103.7 no
C4 C3 H32 104.1 no
H31 C3 H32 109.1 no
C3 C4 C6 107.1(8) yes
C3 C4 C8 110.4(8) yes
C6 C4 C8 106.7(14) yes
C3 C4 C9 110.9(8) yes
C6 C4 C9 108.3(13) yes
C8 C4 C9 113.2(14) yes
C3 C4 C5 109.9(9) yes
C3 C4 C7 107.7(9) yes
C5 C4 C7 99(4) yes
C3 C4 C10 109.1(9) yes
C5 C4 C10 130(3) yes
C7 C4 C10 98(4) yes
C4 C5 H51 109.7 no
C4 C5 H52 109.5 no
H51 C5 H52 109.5 no
C4 C5 H53 109.3 no
H51 C5 H53 109.5 no
H52 C5 H53 109.4 no
C4 C6 H61 109.6 no
C4 C6 H62 109.6 no
H61 C6 H62 109.4 no
C4 C6 H63 109.3 no
H61 C6 H63 109.5 no
H62 C6 H63 109.5 no
C4 C7 H71 110.6 no
C4 C7 H72 108.7 no
H71 C7 H72 109.5 no
C4 C7 H73 109.1 no
H71 C7 H73 109.4 no
H72 C7 H73 109.4 no
C4 C8 H81 108.9 no
C4 C8 H82 109.8 no
H81 C8 H82 109.7 no
C4 C8 H83 109.5 no
H81 C8 H83 109.5 no
H82 C8 H83 109.4 no
C4 C9 H91 109.4 no
C4 C9 H92 109.4 no
H91 C9 H92 109.5 no
C4 C9 H93 109.4 no
H91 C9 H93 109.6 no
H92 C9 H93 109.6 no
C4 C10 H101 107.5 no
C4 C10 H102 107.3 no
H101 C10 H102 111.4 no
C4 C10 H103 107.5 no
H101 C10 H103 111.4 no
H102 C10 H103 111.4 no
Ta2 C11 C12 137.3(8) yes
Ta2 C11 H111 102.5 no
C12 C11 H111 102.3 no
Ta2 C11 H112 101.7 no
C12 C11 H112 102.3 no
H111 C11 H112 109.1 no
C11 C12 C13 110.7(11) yes
C11 C12 C14 110.8(10) yes
C13 C12 C14 108.8(12) yes
C11 C12 C15 108.1(12) yes
C13 C12 C15 110.4(12) yes
C14 C12 C15 108.1(12) yes
C12 C13 H131 109.5 no
C12 C13 H132 109.7 no
H131 C13 H132 109.5 no
C12 C13 H133 109.3 no
H131 C13 H133 109.4 no
H132 C13 H133 109.5 no
C12 C14 H141 109.4 no
C12 C14 H142 109.5 no
H141 C14 H142 109.4 no
C12 C14 H143 109.6 no
H141 C14 H143 109.5 no
H142 C14 H143 109.4 no
C12 C15 H151 109.4 no
C12 C15 H152 109.6 no
H151 C15 H152 109.5 no
C12 C15 H153 109.6 no
H151 C15 H153 109.4 no
H152 C15 H153 109.3 no
Ta2 C16 C17 128.6(8) yes
Ta2 C16 H161 105.3 no
C17 C16 H161 104.9 no
Ta2 C16 H162 104.1 no
C17 C16 H162 103.7 no
H161 C16 H162 109.4 no
C16 C17 C19 112.1(8) yes
C16 C17 C21 110.7(8) yes
C19 C17 C21 112.8(16) yes
C16 C17 C23 108.1(8) yes
C19 C17 C23 109.3(15) yes
C21 C17 C23 103.4(15) yes
C16 C17 C18 106.5(9) yes
C16 C17 C20 108.2(9) yes
C18 C17 C20 99(3) yes
C16 C17 C22 111.1(9) yes
C18 C17 C22 116(3) yes
C20 C17 C22 116(3) yes
C17 C18 H181 109.7 no
C17 C18 H182 109.5 no
H181 C18 H182 109.6 no
C17 C18 H183 109.2 no
H181 C18 H183 109.5 no
H182 C18 H183 109.4 no
C17 C19 H191 109.1 no
C17 C19 H192 109.4 no
H191 C19 H192 109.5 no
C17 C19 H193 109.5 no
H191 C19 H193 109.6 no
H192 C19 H193 109.7 no
C17 C20 H201 109.5 no
C17 C20 H202 109.4 no
H201 C20 H202 109.5 no
C17 C20 H203 109.4 no
H201 C20 H203 109.6 no
H202 C20 H203 109.4 no
C17 C21 H211 109.5 no
C17 C21 H212 109.9 no
H211 C21 H212 109.3 no
C17 C21 H213 109.2 no
H211 C21 H213 109.5 no
H212 C21 H213 109.4 no
C17 C22 H221 110.1 no
C17 C22 H222 108.9 no
H221 C22 H222 109.5 no
C17 C22 H223 109.4 no
H221 C22 H223 109.5 no
H222 C22 H223 109.5 no
C17 C23 H231 109.3 no
C17 C23 H232 109.5 no
H231 C23 H232 109.8 no
C17 C23 H233 109.2 no
H231 C23 H233 109.5 no
H232 C23 H233 109.5 no
Ir1 C24 C25 70.3(8) yes
Ir1 C24 C28 76.2(8) yes
C25 C24 C28 108.2(13) yes
Ir1 C24 C33 126.6(11) yes
C25 C24 C33 126.0(15) yes
C28 C24 C33 125.1(16) yes
Ir1 C25 C24 73.1(8) yes
Ir1 C25 C26 72.1(8) yes
C24 C25 C26 107.3(12) yes
Ir1 C25 C32 126.2(10) yes
C24 C25 C32 127.9(14) yes
C26 C25 C32 124.3(15) yes
Ir1 C26 C25 70.2(8) yes
Ir1 C26 C27 77.3(8) yes
C25 C26 C27 107.8(12) yes
Ir1 C26 C31 127.5(10) yes
C25 C26 C31 126.2(15) yes
C27 C26 C31 124.9(14) yes
C26 C27 Ir1 66.7(6) yes
C26 C27 C28 108.2(11) yes
Ir1 C27 C28 72.6(7) yes
C26 C27 C30 123.7(15) yes
Ir1 C27 C30 127.6(9) yes
C28 C27 C30 128.1(15) yes
C24 C28 C27 108.3(13) yes
C24 C28 Ir1 67.4(8) yes
C27 C28 Ir1 73.5(8) yes
C24 C28 C29 125.6(16) yes
C27 C28 C29 126.1(15) yes
Ir1 C28 C29 127.0(10) yes
C28 C29 H291 109.8 no
C28 C29 H292 109.4 no
H291 C29 H292 109.6 no
C28 C29 H293 109.2 no
H291 C29 H293 109.5 no
H292 C29 H293 109.3 no
C27 C30 H301 109.2 no
C27 C30 H302 109.6 no
H301 C30 H302 109.4 no
C27 C30 H303 109.7 no
H301 C30 H303 109.4 no
H302 C30 H303 109.5 no
C26 C31 H311 109.4 no
C26 C31 H312 109.5 no
H311 C31 H312 109.6 no
C26 C31 H313 109.3 no
H311 C31 H313 109.6 no
H312 C31 H313 109.6 no
C25 C32 H321 109.6 no
C25 C32 H322 109.5 no
H321 C32 H322 109.4 no
C25 C32 H323 109.4 no
H321 C32 H323 109.4 no
H322 C32 H323 109.5 no
C24 C33 H331 109.5 no
C24 C33 H332 109.2 no
H331 C33 H332 109.4 no
C24 C33 H333 109.7 no
H331 C33 H333 109.3 no
H332 C33 H333 109.6 no

loop_
_geom_bond_atom_site_label_1
_geom_bond_atom_site_label_2
_geom_bond_distance
_geom_bond_publ_flag
Ir1 Ta2 2.3559(6) yes
Ir1 C24 2.239(14) yes
Ir1 C25 2.203(14) yes
Ir1 C26 2.228(13) yes
Ir1 C27 2.366(11) yes
Ir1 C28 2.356(14) yes
Ta2 C3 2.113(12) yes
Ta2 C11 2.126(12) yes
Ta2 C16 2.134(12) yes
C3 C4 1.559(17) yes
C3 H31 0.975 no
C3 H32 0.973 no
C4 C6 1.545(15) yes
C4 C8 1.535(15) yes
C4 C9 1.533(15) yes
C4 C5 1.546(19) yes
C4 C7 1.550(19) yes
C4 C10 1.544(19) yes
C5 H51 0.962 no
C5 H52 0.961 no
C5 H53 0.961 no
C6 H61 0.963 no
C6 H62 0.963 no
C6 H63 0.961 no
C7 H71 0.962 no
C7 H72 0.963 no
C7 H73 0.961 no
C8 H81 0.964 no
C8 H82 0.963 no
C8 H83 0.963 no
C9 H91 0.963 no
C9 H92 0.962 no
C9 H93 0.964 no
C10 H101 1.024 no
C10 H102 1.024 no
C10 H103 1.024 no
C11 C12 1.540(16) yes
C11 H111 0.970 no
C11 H112 0.970 no
C12 C13 1.516(18) yes
C12 C14 1.534(19) yes
C12 C15 1.54(2) yes
C13 H131 0.961 no
C13 H132 0.963 no
C13 H133 0.961 no
C14 H141 0.961 no
C14 H142 0.963 no
C14 H143 0.961 no
C15 H151 0.961 no
C15 H152 0.961 no
C15 H153 0.962 no
C16 C17 1.553(16) yes
C16 H161 0.971 no
C16 H162 0.971 no
C17 C19 1.525(15) yes
C17 C21 1.567(17) yes
C17 C23 1.543(15) yes
C17 C18 1.547(19) yes
C17 C20 1.553(19) yes
C17 C22 1.538(19) yes
C18 H181 0.961 no
C18 H182 0.961 no
C18 H183 0.960 no
C19 H191 0.961 no
C19 H192 0.963 no
C19 H193 0.964 no
C20 H201 0.964 no
C20 H202 0.963 no
C20 H203 0.964 no
C21 H211 0.961 no
C21 H212 0.961 no
C21 H213 0.962 no
C22 H221 0.961 no
C22 H222 0.961 no
C22 H223 0.963 no
C23 H231 0.961 no
C23 H232 0.961 no
C23 H233 0.960 no
C24 C25 1.39(2) yes
C24 C28 1.44(2) yes
C24 C33 1.50(2) yes
C25 C26 1.430(18) yes
C25 C32 1.52(2) yes
C26 C27 1.426(19) yes
C26 C31 1.52(2) yes
C27 C28 1.38(2) yes
C27 C30 1.538(18) yes
C28 C29 1.52(2) yes
C29 H291 0.961 no
C29 H292 0.959 no
C29 H293 0.961 no
C30 H301 0.960 no
C30 H302 0.962 no
C30 H303 0.961 no
C31 H311 0.962 no
C31 H312 0.961 no
C31 H313 0.962 no
C32 H321 0.961 no
C32 H322 0.960 no
C32 H323 0.959 no
C33 H331 0.960 no
C33 H332 0.960 no
C33 H333 0.961 no

loop_
_geom_hbond_atom_site_label_D
_geom_hbond_atom_site_label_H
_geom_hbond_atom_site_label_A
_geom_hbond_angle_DHA
_geom_hbond_distance_DH
_geom_hbond_distance_HA
_geom_hbond_distance_DA
_geom_hbond_publ_flag
C22 H223 C3 157 0.96 2.47 3.38(3) yes
